data_4321001
loop_
_publ_author_name
'Riccardo Bianchi'
'Giuliana Gervasio'
'Domenica Marabello'

_publ_contact_author_address
; Dipartimento di Chimica I.F.M.
  Via P. Giuria 7
  10125 TORINO

;
_publ_contact_author_email gervasio@ch.unito.it
_publ_contact_author_fax 39(11)6707855
_publ_contact_author_name 'Prof. Gervasio'
_publ_contact_author_phone 39(11)6707504
_publ_section_title
;
 Experimental Electron Density Analysis of Mn2(CO)10: Metal-Metal and
 Metal-Ligand Bond Characterization
;
_journal_name_full 'Inorganic Chemistry'
_journal_page_first 2360
_journal_page_last 2366
_journal_paper_doi 10.1021/ic991316e
_journal_volume 39
_journal_year 2000
_chemical_formula_sum 'C10 Mn2 O10'
_space_group_IT_number 15
_symmetry_cell_setting monoclinic
_symmetry_space_group_name_Hall '-C 2yc'
_symmetry_space_group_name_H-M 'C 1 2/c 1'
_atom_sites_solution_primary direct
_atom_sites_solution_secondary difmap
_audit_creation_method 'manual editing'
_cell_angle_alpha 90.00
_cell_angle_beta 126.94(3)
_cell_angle_gamma 90.00
_cell_formula_units_Z 4
_cell_length_a 17.314(4)
_cell_length_b 6.8980(14)
_cell_length_c 14.110(3)
_cell_measurement_reflns_used 30
_cell_measurement_temperature 120(2)
_cell_measurement_theta_max 20
_cell_measurement_theta_min 10
_cell_volume 1346.9(7)
_computing_cell_refinement 'Siemens P3 '
_computing_data_collection 'Siemens P3 '
_computing_data_reduction 'Siemens P3'
_computing_structure_refinement 'VALRAY (Stewart, Spackman, 1983)'
_diffrn_ambient_temperature 120(2)
_diffrn_measurement_device 'Siemens P4'
_diffrn_measurement_method theta-2theta
_diffrn_radiation_monochromator graphite
_diffrn_radiation_source 'fine-focus sealed tube'
_diffrn_radiation_type MoKalpha
_diffrn_radiation_wavelength 0.71073
_diffrn_reflns_av_R_equivalents 0.033
_diffrn_reflns_av_sigmaI/netI 0.044
_diffrn_reflns_limit_h_max 39
_diffrn_reflns_limit_h_min -39
_diffrn_reflns_limit_k_max 15
_diffrn_reflns_limit_k_min -16
_diffrn_reflns_limit_l_max 32
_diffrn_reflns_limit_l_min -32
_diffrn_reflns_number 20507
_diffrn_reflns_theta_max 55.58
_diffrn_reflns_theta_min 2.94
_diffrn_standards_decay_% 0
_diffrn_standards_interval_count 50
_diffrn_standards_number 2
_exptl_absorpt_coefficient_mu 1.924
_exptl_absorpt_correction_type numerical
_exptl_crystal_colour yellow
_exptl_crystal_density_diffrn 1.923
_exptl_crystal_description sphere
_exptl_crystal_F_000 760
_exptl_crystal_size_max 0.51
_refine_ls_extinction_method none
_refine_ls_goodness_of_fit_obs 1.209
_refine_ls_matrix_type full
_refine_ls_number_parameters 290
_refine_ls_number_reflns 6217
_refine_ls_number_restraints 0
_refine_ls_R_factor_obs 0.0326
_refine_ls_shift/esd_mean 0.02
_refine_ls_structure_factor_coef Fsqd
_refine_ls_weighting_details w=1/sigma2
_refine_ls_weighting_scheme calc
_refine_ls_wR_factor_obs 0.0216
_reflns_number_observed 6217
_reflns_number_total 8711
_reflns_observed_criterion >2sigma(I)
_cod_data_source_file ic991316e.cif
_cod_data_source_block Mn2(CO)10_IC991316E
_cod_depositor_comments
;
The following automatic conversions were performed:

'_refine_ls_weighting_scheme' value 'calc w=1/sigma2 ' was changed to
'calc'. New tag '_refine_ls_weighting_details' was created. The value
of the new tag was set to 'w=1/sigma2'.

Automatic conversion script
Id: cif_fix_values 3143 2015-03-26 13:38:13Z robertas 
;
_cod_original_cell_volume 1346.9(5)
_cod_original_formula_sum 'C10 O10 Mn2'
_cod_database_code 4321001

loop_
_symmetry_equiv_pos_as_xyz
'x, y, z'
'-x, y, -z+1/2'
'x+1/2, y+1/2, z'
'-x+1/2, y+1/2, -z+1/2'
'-x, -y, -z'
'x, -y, z-1/2'
'-x+1/2, -y+1/2, -z'
'x+1/2, -y+1/2, z-1/2'

loop_
_atom_site_aniso_label
_atom_site_aniso_U_11
_atom_site_aniso_U_22
_atom_site_aniso_U_33
_atom_site_aniso_U_23
_atom_site_aniso_U_13
_atom_site_aniso_U_12
Mn1 0.01770(5) 0.01766(5) 0.01890(5) 0.00346(4) 0.01236(4) 0.00362(4)
C1 0.0300(4) 0.0369(4) 0.0436(4) 0.0102(3) 0.0293(3) 0.0101(3)
O1 0.0471(8) 0.068(1) 0.078(1) 0.0201(9) 0.0535(8) 0.0195(8)
C2 0.0208(3) 0.0217(3) 0.0205(3) 0.0041(2) 0.0085(2) 0.0014(2)
O2 0.0284(4) 0.0309(4) 0.0248(3) 0.0085(3) 0.0042(3) 0.0008(3)
C3 0.0310(3) 0.0206(3) 0.0221(2) 0.0006(2) 0.0167(2) 0.0042(3)
O3 0.0501(6) 0.0238(4) 0.0330(4) -0.0050(4) 0.0253(4) 0.0012(4)
C4 0.0250(3) 0.0240(3) 0.0195(2) 0.0057(2) 0.0139(2) 0.0051(2)
O4 0.0326(5) 0.0380(5) 0.0238(3) 0.0112(3) 0.0158(3) 0.0096(4)
C5 0.0184(2) 0.0180(3) 0.0262(3) 0.0022(2) 0.0132(2) 0.0007(2)
O5 0.0248(4) 0.0200(3) 0.0363(4) 0.0001(3) 0.0160(3) -0.0019(3)

loop_
_atom_site_label
_atom_site_type_symbol
_atom_site_fract_x
_atom_site_fract_y
_atom_site_fract_z
_atom_site_thermal_displace_type
_atom_site_occupancy
_atom_site_calc_flag
_atom_site_refinement_flags
_atom_site_disorder_group
Mn1 Mn 0.06894(3) 0.73632(8) 0.22326(3) Uani 1 d . .
C1 C 0.16145(7) 0.7450(2) 0.19989(9) Uani 1 d . .
O1 O 0.2211(1) 0.7517(4) 0.1879(2) Uani 1 d . .
C2 C 0.14901(6) 0.6192(1) 0.37069(7) Uani 1 d . .
O2 O 0.19931(9) 0.5468(2) 0.46111(9) Uani 1 d . .
C3 C 0.02443(6) 0.4957(1) 0.15177(6) Uani 1 d . .
O3 O -0.0029(1) 0.3518(2) 0.1024(1) Uani 1 d . .
C4 C -0.02877(6) 0.8437(1) 0.07843(6) Uani 1 d . .
O4 O -0.08929(9) 0.9055(2) -0.01173(9) Uani 1 d . .
C5 C 0.10136(5) 0.9812(1) 0.29166(6) Uani 1 d . .
O5 O 0.12107(7) 1.1329(2) 0.3315(1) Uani 1 d . .

loop_
_geom_angle_atom_site_label_1
_geom_angle_atom_site_label_2
_geom_angle_atom_site_label_3
_geom_angle
_geom_angle_site_symmetry_1
_geom_angle_site_symmetry_3
_geom_angle_publ_flag
C1 Mn1 C3 93.10(6) . . ?
C1 Mn1 C2 94.10(5) . . ?
C3 Mn1 C2 90.35(4) . . ?
C1 Mn1 C4 96.13(5) . . ?
C3 Mn1 C4 87.28(3) . . ?
C1 Mn1 C5 92.31(5) . . ?
C2 Mn1 C5 91.42(3) . . ?
C4 Mn1 C5 90.00(4) . . ?
C1 Mn1 Mn1 175.90(4) . 2 ?
C3 Mn1 Mn1 90.20(4) . 2 ?
C2 Mn1 Mn1 83.43(4) . 2 ?
C4 Mn1 Mn1 86.46(4) . 2 ?
C5 Mn1 Mn1 84.48(4) . 2 ?
O1 C1 Mn1 178.38(15) . . ?
O2 C2 Mn1 178.96(14) . . ?
O3 C3 Mn1 175.91(13) . . ?
O4 C4 Mn1 178.40(9) . . ?
O5 C5 Mn1 178.48(12) . . ?

loop_
_geom_bond_atom_site_label_1
_geom_bond_atom_site_label_2
_geom_bond_distance
_geom_bond_site_symmetry_2
_geom_bond_publ_flag
Mn1 C1 1.8199(16) . ?
Mn1 C3 1.8525(10) . ?
Mn1 C2 1.8537(8) . ?
Mn1 C4 1.8524(7) . ?
Mn1 C5 1.8571(9) . ?
Mn1 Mn1 2.9042(8) 2 ?
C1 O1 1.1438(35) . ?
C2 O2 1.1402(12) . ?
C3 O3 1.1397(15) . ?
C4 O4 1.1383(11) . ?
C5 O5 1.1390(13) . ?
